data_7056179
loop_
_publ_author_name
'Hariharan, P. S.'
'Mariyatra, M. Baby'
'Mothi, E. M.'
'Neels, Antonia'
'Rosair, Georgina'
'Anthony, Savarimuthu Philip'

_publ_section_title
;
 Polymorphism and benzene solvent controlled stimuli responsive reversible
 fluorescence switching in triphenylphosphoniumfluorenylide crystals
;
_journal_name_full 'New J. Chem.'
_journal_paper_doi 10.1039/C7NJ01136A
_journal_year 2017
_chemical_formula_sum 'C31 H23 P'
_chemical_formula_weight 426.46
_space_group_crystal_system monoclinic
_space_group_IT_number 14
_space_group_name_Hall '-P 2ybc'
_space_group_name_H-M_alt 'P 1 21/c 1'
_symmetry_space_group_name_Hall '-P 2ybc'
_symmetry_space_group_name_H-M 'P 1 21/c 1'
_atom_sites_solution_hydrogens geom
_audit_creation_method SHELXL-2014/7
_audit_update_record
;
2016-08-02 deposited with the CCDC.
2017-04-27 downloaded from the CCDC.
;
_cell_angle_alpha 90
_cell_angle_beta 103.378(14)
_cell_angle_gamma 90
_cell_formula_units_Z 4
_cell_length_a 13.252(3)
_cell_length_b 16.668(2)
_cell_length_c 10.2556(18)
_cell_measurement_reflns_used 16156
_cell_measurement_temperature 173(2)
_cell_measurement_theta_max 25.57
_cell_measurement_theta_min 1.22
_cell_volume 2203.8(7)
_computing_cell_refinement 'STOE X-AREA'
_computing_data_collection 'STOE X-AREA'
_computing_data_reduction 'STOE X-RED'
_computing_structure_refinement 'SHELXL-2014/7 (Sheldrick, 2014)'
_diffrn_ambient_temperature 173(2)
_diffrn_detector_area_resol_mean 6.67
_diffrn_measured_fraction_theta_full 0.961
_diffrn_measured_fraction_theta_max 0.961
_diffrn_measurement_device_type 'STOE IPDS 2'
_diffrn_measurement_method 'rotation method'
_diffrn_radiation_type MoK\a
_diffrn_radiation_wavelength 0.71073
_diffrn_reflns_av_R_equivalents 0.0991
_diffrn_reflns_av_unetI/netI 0.0631
_diffrn_reflns_Laue_measured_fraction_full 0.961
_diffrn_reflns_Laue_measured_fraction_max 0.961
_diffrn_reflns_limit_h_max 15
_diffrn_reflns_limit_h_min -15
_diffrn_reflns_limit_k_max 18
_diffrn_reflns_limit_k_min -19
_diffrn_reflns_limit_l_max 12
_diffrn_reflns_limit_l_min -12
_diffrn_reflns_number 14169
_diffrn_reflns_point_group_measured_fraction_full 0.961
_diffrn_reflns_point_group_measured_fraction_max 0.961
_diffrn_reflns_theta_full 24.999
_diffrn_reflns_theta_max 24.999
_diffrn_reflns_theta_min 1.579
_diffrn_source 'sealed X-ray tube, 12 x 0.4 mm long-fine focus'
_exptl_absorpt_coefficient_mu 0.142
_exptl_absorpt_correction_type none
_exptl_crystal_colour yellow
_exptl_crystal_density_diffrn 1.285
_exptl_crystal_density_meas ?
_exptl_crystal_description rod
_exptl_crystal_F_000 896
_exptl_crystal_size_max 0.500
_exptl_crystal_size_mid 0.450
_exptl_crystal_size_min 0.300
_refine_diff_density_max 0.243
_refine_diff_density_min -0.413
_refine_diff_density_rms 0.047
_refine_ls_extinction_coef 0.0099(14)
_refine_ls_extinction_expression Fc^*^=kFc[1+0.001xFc^2^\l^3^/sin(2\q)]^-1/4^
_refine_ls_extinction_method 'SHELXL-2014/7 (Sheldrick 2014'
_refine_ls_goodness_of_fit_ref 1.081
_refine_ls_hydrogen_treatment constr
_refine_ls_matrix_type full
_refine_ls_number_parameters 290
_refine_ls_number_reflns 3738
_refine_ls_number_restraints 0
_refine_ls_restrained_S_all 1.081
_refine_ls_R_factor_all 0.0533
_refine_ls_R_factor_gt 0.0454
_refine_ls_shift/su_max 0.001
_refine_ls_shift/su_mean 0.000
_refine_ls_structure_factor_coef Fsqd
_refine_ls_weighting_details 'w=1/[\s^2^(Fo^2^)+(0.0590P)^2^+0.3578P] where P=(Fo^2^+2Fc^2^)/3'
_refine_ls_weighting_scheme calc
_refine_ls_wR_factor_gt 0.1205
_refine_ls_wR_factor_ref 0.1284
_reflns_Friedel_coverage 0.000
_reflns_number_gt 3146
_reflns_number_total 3738
_reflns_threshold_expression 'I > 2\s(I)'
_cod_data_source_file c7nj01136a2.cif
_cod_data_source_block TPPFY
_cod_depositor_comments
;
The following automatic conversions were performed:

'_exptl_crystal_density_meas' value 'none' was changed to '?' - the
value is perceived as not measured.

Automatic conversion script
Id: cif_fix_values 4973 2017-02-22 13:04:09Z antanas 
;
_cod_database_code 7056179
_shelx_shelxl_version_number 2014/7
_shelx_space_group_comment
; 
The symmetry employed for this shelxl refinement is uniquely defined 
by the following loop, which should always be used as a source of 
symmetry information in preference to the above space-group names. 
They are only intended as comments. 
;
_shelx_estimated_absorpt_t_min 0.933
_shelx_estimated_absorpt_t_max 0.959

loop_
_space_group_symop_operation_xyz
'x, y, z'
'-x, y+1/2, -z+1/2'
'-x, -y, -z'
'x, -y-1/2, z-1/2'

loop_
_atom_site_label
_atom_site_type_symbol
_atom_site_fract_x
_atom_site_fract_y
_atom_site_fract_z
_atom_site_U_iso_or_equiv
_atom_site_adp_type
_atom_site_occupancy
_atom_site_site_symmetry_order
_atom_site_calc_flag
_atom_site_refinement_flags_posn
_atom_site_refinement_flags_adp
P1 P 0.74755(3) 0.08368(3) 0.47086(5) 0.03564(19) Uani 1 1 d . .
C1 C 0.73302(14) 0.01636(10) 0.34125(19) 0.0384(4) Uani 1 1 d . .
C2 C 0.76291(13) -0.06782(10) 0.34131(19) 0.0373(4) Uani 1 1 d . .
C3 C 0.81527(14) -0.12101(10) 0.4408(2) 0.0407(5) Uani 1 1 d . .
H3A H 0.8380 -0.1034 0.5310 0.049 Uiso 1 1 calc R U
C4 C 0.83338(15) -0.19906(11) 0.4065(2) 0.0482(5) Uani 1 1 d . .
H4A H 0.8689 -0.2346 0.4741 0.058 Uiso 1 1 calc R U
C5 C 0.80088(16) -0.22693(12) 0.2755(2) 0.0540(6) Uani 1 1 d . .
H5A H 0.8138 -0.2810 0.2550 0.065 Uiso 1 1 calc R U
C6 C 0.75016(16) -0.17633(12) 0.1759(2) 0.0499(5) Uani 1 1 d . .
H6A H 0.7277 -0.1952 0.0865 0.060 Uiso 1 1 calc R U
C7 C 0.73182(14) -0.09684(11) 0.2072(2) 0.0401(5) Uani 1 1 d . .
C8 C 0.68317(14) -0.03197(11) 0.1218(2) 0.0402(5) Uani 1 1 d . .
C9 C 0.63823(15) -0.02866(12) -0.0150(2) 0.0476(5) Uani 1 1 d . .
H9A H 0.6382 -0.0748 -0.0694 0.057 Uiso 1 1 calc R U
C10 C 0.59390(16) 0.04157(13) -0.0714(2) 0.0503(5) Uani 1 1 d . .
H10A H 0.5634 0.0441 -0.1647 0.060 Uiso 1 1 calc R U
C11 C 0.59391(16) 0.10945(12) 0.0093(2) 0.0494(5) Uani 1 1 d . .
H11A H 0.5627 0.1576 -0.0303 0.059 Uiso 1 1 calc R U
C12 C 0.63804(15) 0.10796(11) 0.1444(2) 0.0448(5) Uani 1 1 d . .
H12A H 0.6376 0.1548 0.1971 0.054 Uiso 1 1 calc R U
C13 C 0.68390(14) 0.03697(10) 0.2043(2) 0.0394(5) Uani 1 1 d . .
C14 C 0.62911(14) 0.11420(10) 0.5162(2) 0.0387(4) Uani 1 1 d . .
C15 C 0.53458(15) 0.10000(12) 0.4284(2) 0.0499(5) Uani 1 1 d . .
H15A H 0.5315 0.0706 0.3482 0.060 Uiso 1 1 calc R U
C16 C 0.44425(16) 0.12896(14) 0.4580(3) 0.0621(6) Uani 1 1 d . .
H16A H 0.3795 0.1194 0.3973 0.075 Uiso 1 1 calc R U
C17 C 0.44722(16) 0.17133(12) 0.5741(3) 0.0560(6) Uani 1 1 d . .
H17A H 0.3849 0.1912 0.5929 0.067 Uiso 1 1 calc R U
C18 C 0.54082(16) 0.18470(12) 0.6628(2) 0.0489(5) Uani 1 1 d . .
H18A H 0.5431 0.2133 0.7436 0.059 Uiso 1 1 calc R U
C19 C 0.63111(15) 0.15664(11) 0.6345(2) 0.0418(5) Uani 1 1 d . .
H19A H 0.6955 0.1662 0.6960 0.050 Uiso 1 1 calc R U
C20 C 0.80658(13) 0.17605(10) 0.43053(19) 0.0363(4) Uani 1 1 d . .
C21 C 0.87658(15) 0.17201(11) 0.3484(2) 0.0458(5) Uani 1 1 d . .
H21A H 0.8883 0.1223 0.3092 0.055 Uiso 1 1 calc R U
C22 C 0.92917(16) 0.23977(12) 0.3235(2) 0.0495(5) Uani 1 1 d . .
H22A H 0.9775 0.2363 0.2682 0.059 Uiso 1 1 calc R U
C23 C 0.91152(16) 0.31268(12) 0.3790(2) 0.0483(5) Uani 1 1 d . .
H23A H 0.9487 0.3590 0.3633 0.058 Uiso 1 1 calc R U
C24 C 0.83980(16) 0.31793(11) 0.4570(2) 0.0483(5) Uani 1 1 d . .
H24A H 0.8261 0.3683 0.4928 0.058 Uiso 1 1 calc R U
C25 C 0.78790(15) 0.25014(10) 0.4832(2) 0.0426(5) Uani 1 1 d . .
H25A H 0.7390 0.2541 0.5377 0.051 Uiso 1 1 calc R U
C26 C 0.83150(14) 0.04316(10) 0.61940(19) 0.0364(4) Uani 1 1 d . .
C27 C 0.93866(14) 0.04562(10) 0.6330(2) 0.0393(4) Uani 1 1 d . .
H27A H 0.9669 0.0732 0.5685 0.047 Uiso 1 1 calc R U
C28 C 1.00340(15) 0.00811(11) 0.7399(2) 0.0433(5) Uani 1 1 d . .
H28A H 1.0764 0.0103 0.7497 0.052 Uiso 1 1 calc R U
C29 C 0.96256(16) -0.03273(11) 0.8333(2) 0.0454(5) Uani 1 1 d . .
H29A H 1.0076 -0.0600 0.9051 0.054 Uiso 1 1 calc R U
C30 C 0.85723(16) -0.03416(11) 0.8230(2) 0.0462(5) Uani 1 1 d . .
H30A H 0.8298 -0.0611 0.8887 0.055 Uiso 1 1 calc R U
C31 C 0.79155(15) 0.00368(10) 0.7166(2) 0.0401(4) Uani 1 1 d . .
H31A H 0.7188 0.0029 0.7095 0.048 Uiso 1 1 calc R U

loop_
_atom_site_aniso_label
_atom_site_aniso_U_11
_atom_site_aniso_U_22
_atom_site_aniso_U_33
_atom_site_aniso_U_23
_atom_site_aniso_U_13
_atom_site_aniso_U_12
P1 0.0349(3) 0.0325(3) 0.0406(4) -0.00055(18) 0.0111(2) -0.00182(18)
C1 0.0406(10) 0.0343(9) 0.0409(12) 0.0003(8) 0.0108(8) -0.0017(8)
C2 0.0348(9) 0.0339(9) 0.0456(12) -0.0030(8) 0.0145(8) -0.0046(7)
C3 0.0373(10) 0.0362(9) 0.0496(13) -0.0011(8) 0.0120(9) -0.0020(8)
C4 0.0419(11) 0.0372(10) 0.0666(15) 0.0030(9) 0.0150(10) 0.0022(8)
C5 0.0538(12) 0.0374(10) 0.0732(17) -0.0104(10) 0.0197(11) 0.0013(9)
C6 0.0483(11) 0.0453(11) 0.0577(15) -0.0139(10) 0.0154(10) -0.0018(9)
C7 0.0372(10) 0.0380(9) 0.0476(12) -0.0047(8) 0.0152(9) -0.0040(8)
C8 0.0379(10) 0.0454(10) 0.0392(12) -0.0047(8) 0.0132(8) -0.0059(8)
C9 0.0454(11) 0.0541(12) 0.0467(14) -0.0068(9) 0.0175(10) -0.0098(9)
C10 0.0486(12) 0.0633(13) 0.0392(13) 0.0037(9) 0.0106(9) -0.0109(10)
C11 0.0494(12) 0.0510(11) 0.0481(14) 0.0074(9) 0.0117(10) -0.0046(9)
C12 0.0493(11) 0.0396(10) 0.0448(13) 0.0028(8) 0.0097(9) -0.0034(8)
C13 0.0404(10) 0.0388(10) 0.0406(12) 0.0001(8) 0.0126(9) -0.0044(8)
C14 0.0356(10) 0.0360(9) 0.0455(12) 0.0046(8) 0.0115(8) -0.0016(8)
C15 0.0398(11) 0.0473(11) 0.0612(15) -0.0076(10) 0.0088(10) -0.0063(9)
C16 0.0336(11) 0.0614(14) 0.0886(19) -0.0075(13) 0.0084(11) -0.0041(10)
C17 0.0412(11) 0.0495(11) 0.0835(18) 0.0039(11) 0.0268(12) 0.0030(9)
C18 0.0529(12) 0.0460(11) 0.0539(14) 0.0075(9) 0.0248(10) 0.0061(9)
C19 0.0393(10) 0.0444(10) 0.0430(12) 0.0027(8) 0.0124(9) 0.0029(8)
C20 0.0346(9) 0.0331(9) 0.0407(12) -0.0003(7) 0.0075(8) -0.0021(7)
C21 0.0474(11) 0.0406(10) 0.0541(14) -0.0014(9) 0.0213(10) -0.0020(9)
C22 0.0461(11) 0.0536(12) 0.0521(14) 0.0055(9) 0.0185(10) -0.0061(9)
C23 0.0510(12) 0.0421(11) 0.0482(13) 0.0066(9) 0.0041(10) -0.0110(9)
C24 0.0568(12) 0.0340(9) 0.0530(14) -0.0029(8) 0.0107(10) -0.0056(9)
C25 0.0456(11) 0.0382(10) 0.0458(13) -0.0017(8) 0.0144(9) -0.0020(8)
C26 0.0388(10) 0.0315(8) 0.0405(11) -0.0030(7) 0.0126(8) -0.0004(7)
C27 0.0394(10) 0.0367(9) 0.0440(12) -0.0042(8) 0.0142(9) 0.0006(8)
C28 0.0349(10) 0.0418(10) 0.0526(13) -0.0067(9) 0.0091(9) 0.0044(8)
C29 0.0473(11) 0.0434(10) 0.0436(13) -0.0002(8) 0.0066(9) 0.0094(9)
C30 0.0518(12) 0.0428(10) 0.0465(13) 0.0068(8) 0.0163(10) 0.0036(9)
C31 0.0353(10) 0.0385(9) 0.0477(12) -0.0001(8) 0.0125(8) 0.0001(8)

loop_
_atom_type_symbol
_atom_type_description
_atom_type_scat_dispersion_real
_atom_type_scat_dispersion_imag
_atom_type_scat_source
C C 0.0033 0.0016 'International Tables Vol C Tables 4.2.6.8 and 6.1.1.4'
H H 0.0000 0.0000 'International Tables Vol C Tables 4.2.6.8 and 6.1.1.4'
P P 0.1023 0.0942 'International Tables Vol C Tables 4.2.6.8 and 6.1.1.4'

loop_
_geom_angle_atom_site_label_1
_geom_angle_atom_site_label_2
_geom_angle_atom_site_label_3
_geom_angle
C1 P1 C26 110.32(9)
C1 P1 C14 115.74(9)
C26 P1 C14 106.93(9)
C1 P1 C20 110.77(9)
C26 P1 C20 107.26(8)
C14 P1 C20 105.37(8)
C13 C1 C2 106.87(15)
C13 C1 P1 122.80(13)
C2 C1 P1 130.33(15)
C3 C2 C7 118.01(16)
C3 C2 C1 134.01(17)
C7 C2 C1 107.95(16)
C4 C3 C2 119.56(19)
C4 C3 H3A 120.2
C2 C3 H3A 120.2
C3 C4 C5 121.8(2)
C3 C4 H4A 119.1
C5 C4 H4A 119.1
C6 C5 C4 120.08(18)
C6 C5 H5A 120.0
C4 C5 H5A 120.0
C5 C6 C7 119.5(2)
C5 C6 H6A 120.2
C7 C6 H6A 120.2
C6 C7 C2 121.07(19)
C6 C7 C8 130.29(19)
C2 C7 C8 108.64(16)
C9 C8 C13 120.57(18)
C9 C8 C7 131.82(18)
C13 C8 C7 107.58(17)
C10 C9 C8 119.9(2)
C10 C9 H9A 120.1
C8 C9 H9A 120.1
C9 C10 C11 119.8(2)
C9 C10 H10A 120.1
C11 C10 H10A 120.1
C12 C11 C10 121.5(2)
C12 C11 H11A 119.2
C10 C11 H11A 119.2
C11 C12 C13 119.74(19)
C11 C12 H12A 120.1
C13 C12 H12A 120.1
C12 C13 C8 118.46(19)
C12 C13 C1 132.57(18)
C8 C13 C1 108.96(16)
C15 C14 C19 118.93(18)
C15 C14 P1 119.52(16)
C19 C14 P1 121.42(14)
C14 C15 C16 119.6(2)
C14 C15 H15A 120.2
C16 C15 H15A 120.2
C17 C16 C15 120.9(2)
C17 C16 H16A 119.5
C15 C16 H16A 119.5
C18 C17 C16 119.71(19)
C18 C17 H17A 120.1
C16 C17 H17A 120.1
C17 C18 C19 120.0(2)
C17 C18 H18A 120.0
C19 C18 H18A 120.0
C18 C19 C14 120.75(19)
C18 C19 H19A 119.6
C14 C19 H19A 119.6
C21 C20 C25 118.74(16)
C21 C20 P1 118.63(13)
C25 C20 P1 122.57(14)
C22 C21 C20 120.53(18)
C22 C21 H21A 119.7
C20 C21 H21A 119.7
C21 C22 C23 120.07(19)
C21 C22 H22A 120.0
C23 C22 H22A 120.0
C24 C23 C22 119.91(18)
C24 C23 H23A 120.0
C22 C23 H23A 120.0
C23 C24 C25 120.13(18)
C23 C24 H24A 119.9
C25 C24 H24A 119.9
C24 C25 C20 120.57(18)
C24 C25 H25A 119.7
C20 C25 H25A 119.7
C27 C26 C31 119.18(18)
C27 C26 P1 119.33(14)
C31 C26 P1 121.30(14)
C28 C27 C26 119.91(18)
C28 C27 H27A 120.0
C26 C27 H27A 120.0
C27 C28 C29 120.24(19)
C27 C28 H28A 119.9
C29 C28 H28A 119.9
C30 C29 C28 120.5(2)
C30 C29 H29A 119.7
C28 C29 H29A 119.7
C29 C30 C31 119.75(19)
C29 C30 H30A 120.1
C31 C30 H30A 120.1
C30 C31 C26 120.35(18)
C30 C31 H31A 119.8
C26 C31 H31A 119.8

loop_
_geom_bond_atom_site_label_1
_geom_bond_atom_site_label_2
_geom_bond_distance
P1 C1 1.7161(19)
P1 C26 1.797(2)
P1 C14 1.8103(19)
P1 C20 1.8173(17)
C1 C13 1.446(3)
C1 C2 1.458(2)
C2 C3 1.408(3)
C2 C7 1.426(3)
C3 C4 1.383(3)
C3 H3A 0.9500
C4 C5 1.392(3)
C4 H4A 0.9500
C5 C6 1.374(3)
C5 H5A 0.9500
C6 C7 1.398(3)
C6 H6A 0.9500
C7 C8 1.446(3)
C8 C9 1.392(3)
C8 C13 1.426(3)
C9 C10 1.375(3)
C9 H9A 0.9500
C10 C11 1.402(3)
C10 H10A 0.9500
C11 C12 1.374(3)
C11 H11A 0.9500
C12 C13 1.405(3)
C12 H12A 0.9500
C14 C15 1.384(3)
C14 C19 1.399(3)
C15 C16 1.388(3)
C15 H15A 0.9500
C16 C17 1.377(3)
C16 H16A 0.9500
C17 C18 1.376(3)
C17 H17A 0.9500
C18 C19 1.377(3)
C18 H18A 0.9500
C19 H19A 0.9500
C20 C21 1.391(3)
C20 C25 1.393(2)
C21 C22 1.382(3)
C21 H21A 0.9500
C22 C23 1.384(3)
C22 H22A 0.9500
C23 C24 1.380(3)
C23 H23A 0.9500
C24 C25 1.381(3)
C24 H24A 0.9500
C25 H25A 0.9500
C26 C27 1.395(3)
C26 C31 1.397(3)
C27 C28 1.376(3)
C27 H27A 0.9500
C28 C29 1.383(3)
C28 H28A 0.9500
C29 C30 1.375(3)
C29 H29A 0.9500
C30 C31 1.380(3)
C30 H30A 0.9500
C31 H31A 0.9500

loop_
_geom_torsion_atom_site_label_1
_geom_torsion_atom_site_label_2
_geom_torsion_atom_site_label_3
_geom_torsion_atom_site_label_4
_geom_torsion
C26 P1 C1 C13 -169.70(14)
C14 P1 C1 C13 68.75(17)
C20 P1 C1 C13 -51.09(18)
C26 P1 C1 C2 11.0(2)
C14 P1 C1 C2 -110.53(18)
C20 P1 C1 C2 129.63(17)
C13 C1 C2 C3 177.78(19)
P1 C1 C2 C3 -2.9(3)
C13 C1 C2 C7 -0.24(19)
P1 C1 C2 C7 179.13(14)
C7 C2 C3 C4 -1.0(3)
C1 C2 C3 C4 -178.83(18)
C2 C3 C4 C5 -0.2(3)
C3 C4 C5 C6 0.6(3)
C4 C5 C6 C7 0.2(3)
C5 C6 C7 C2 -1.3(3)
C5 C6 C7 C8 178.33(19)
C3 C2 C7 C6 1.7(3)
C1 C2 C7 C6 -179.87(17)
C3 C2 C7 C8 -178.00(16)
C1 C2 C7 C8 0.4(2)
C6 C7 C8 C9 1.6(3)
C2 C7 C8 C9 -178.71(19)
C6 C7 C8 C13 179.90(19)
C2 C7 C8 C13 -0.4(2)
C13 C8 C9 C10 -0.1(3)
C7 C8 C9 C10 178.02(19)
C8 C9 C10 C11 -0.2(3)
C9 C10 C11 C12 0.4(3)
C10 C11 C12 C13 -0.4(3)
C11 C12 C13 C8 0.1(3)
C11 C12 C13 C1 -178.14(19)
C9 C8 C13 C12 0.2(3)
C7 C8 C13 C12 -178.37(16)
C9 C8 C13 C1 178.79(16)
C7 C8 C13 C1 0.2(2)
C2 C1 C13 C12 178.33(19)
P1 C1 C13 C12 -1.1(3)
C2 C1 C13 C8 0.0(2)
P1 C1 C13 C8 -179.43(13)
C1 P1 C14 C15 -16.23(19)
C26 P1 C14 C15 -139.58(16)
C20 P1 C14 C15 106.52(16)
C1 P1 C14 C19 168.04(14)
C26 P1 C14 C19 44.68(17)
C20 P1 C14 C19 -69.22(16)
C19 C14 C15 C16 1.0(3)
P1 C14 C15 C16 -174.89(16)
C14 C15 C16 C17 -0.4(3)
C15 C16 C17 C18 -0.5(3)
C16 C17 C18 C19 0.8(3)
C17 C18 C19 C14 -0.2(3)
C15 C14 C19 C18 -0.7(3)
P1 C14 C19 C18 175.06(14)
C1 P1 C20 C21 -31.55(19)
C26 P1 C20 C21 88.91(17)
C14 P1 C20 C21 -157.42(16)
C1 P1 C20 C25 151.30(16)
C26 P1 C20 C25 -88.25(17)
C14 P1 C20 C25 25.43(19)
C25 C20 C21 C22 2.2(3)
P1 C20 C21 C22 -175.06(16)
C20 C21 C22 C23 -0.8(3)
C21 C22 C23 C24 -1.3(3)
C22 C23 C24 C25 2.0(3)
C23 C24 C25 C20 -0.5(3)
C21 C20 C25 C24 -1.5(3)
P1 C20 C25 C24 175.60(15)
C1 P1 C26 C27 79.83(16)
C14 P1 C26 C27 -153.52(14)
C20 P1 C26 C27 -40.90(16)
C1 P1 C26 C31 -95.11(16)
C14 P1 C26 C31 31.54(16)
C20 P1 C26 C31 144.15(14)
C31 C26 C27 C28 1.2(3)
P1 C26 C27 C28 -173.84(13)
C26 C27 C28 C29 0.7(3)
C27 C28 C29 C30 -2.2(3)
C28 C29 C30 C31 1.7(3)
C29 C30 C31 C26 0.2(3)
C27 C26 C31 C30 -1.6(3)
P1 C26 C31 C30 173.30(14)
